data_7248858
loop_
_publ_author_name
'Pisk, Jana'
'Vrdoljak, Vi\<snja'
'Mandari\'c, Mirna'
'Hrenar, Tomica'
'Agustin, Dominique'
'Rub\<ci\'c, Mirta'

_publ_section_title
;
 Impact of POM's coordination mode and Mo-hybrid constituents on the
 binding, stability, and catalytic properties of hybrid (pre)catalysts
;
_journal_issue 27
_journal_name_full 'RSC Advances'
_journal_page_first 19029
_journal_page_last 19040
_journal_paper_doi 10.1039/D4RA03563A
_journal_volume 14
_journal_year 2024
_chemical_formula_moiety 'Mo6 O19, 2(C14 H12 Mo N3 O5)'
_chemical_formula_sum 'C28 H24 Mo8 N6 O29'
_chemical_formula_weight 1676.05
_space_group_crystal_system triclinic
_space_group_IT_number 2
_space_group_name_Hall '-P 1'
_space_group_name_H-M_alt 'P -1'
_atom_sites_solution_hydrogens geom
_atom_sites_solution_primary iterative
_audit_creation_date 2022-04-29
_audit_creation_method
;
Olex2 1.2
(compiled 2018.05.29 svn.r3508 for OlexSys, GUI svn.r5506)
;
_audit_update_record
;
2024-02-27 deposited with the CCDC.	2024-06-06 downloaded from the CCDC.
;
_cell_angle_alpha 74.262(5)
_cell_angle_beta 72.168(5)
_cell_angle_gamma 88.125(4)
_cell_formula_units_Z 1
_cell_length_a 8.8506(5)
_cell_length_b 9.2538(5)
_cell_length_c 14.0175(8)
_cell_measurement_reflns_used 8984
_cell_measurement_temperature 170
_cell_measurement_theta_max 79.3820
_cell_measurement_theta_min 3.3430
_cell_volume 1050.34(11)
_computing_cell_refinement 'CrysAlisPro 1.171.41.92a (Rigaku OD, 2020)'
_computing_data_collection 'CrysAlisPro 1.171.41.92a (Rigaku OD, 2020)'
_computing_data_reduction 'CrysAlisPro 1.171.41.92a (Rigaku OD, 2020)'
_computing_molecular_graphics 'Olex2 (Dolomanov et al., 2009)'
_computing_publication_material 'Olex2 (Dolomanov et al., 2009)'
_computing_structure_refinement 'ShelXL (Sheldrick, 2015)'
_computing_structure_solution 'olex2.solve (Bourhis et al., 2015)'
_diffrn_ambient_temperature 170
_diffrn_detector 'Hybrid Pixel Array Detector'
_diffrn_detector_area_resol_mean 10.0000
_diffrn_detector_type HyPix
_diffrn_measured_fraction_theta_full 0.996
_diffrn_measured_fraction_theta_max 0.972
_diffrn_measurement_details
;
List of Runs (angles in degrees, time in seconds):

  # Type    Start    End  Width  t~exp~   \w     \q     \k     \f   Frames
#--------------------------------------------------------------------------
  1  \w     97.00 141.00   0.50    0.12    --  113.25  61.00   0.00   88
  2  \w    147.00 173.00   0.50    0.12    --  113.25  61.00   0.00   52
  3  \w    102.00 154.00   0.50    0.12    --  113.25  56.00-103.00  104
  4  \w     99.00 171.00   0.50    0.12    --  113.25  61.00-180.00  144
  5  \w     87.00 119.00   0.50    0.05    --   47.77  56.00-103.00   64
  6  \w    108.00 169.00   0.50    0.12    --  113.25  45.00 -30.00  122
  7  \w    143.00 169.00   0.50    0.12    --  113.25  45.00  60.00   52
  8  \w    153.00 178.00   0.50    0.12    --  113.25  15.00 120.00   50
  9  \w    101.00 149.00   0.50    0.12    --  113.25  15.00 120.00   96
 10  \w    102.00 174.00   0.50    0.12    --  113.25  45.00 150.00  144
 11  \w    107.00 157.00   0.50    0.12    --  113.25 125.00 -90.00  100
 12  \w    145.00 178.00   0.50    0.12    --  113.25 125.00-120.00   66
 13  \w     96.00 169.00   0.50    0.12    --  113.25 125.00-180.00  146
 14  \w     95.00 134.00   0.50    0.12    --  113.25 125.00-120.00   78
 15  \w    137.00 163.00   0.50    0.12    --  113.25 125.00 150.00   52
 16  \w    -71.00 -22.00   0.50    0.12    --  -91.75  61.00  90.00   98
 17  \w    -51.00 -25.00   0.50    0.12    --  -91.75  45.00   0.00   52
 18  \w    -11.00  24.00   0.50    0.05    --  -47.77  56.00-103.00   70
 19  \w    -61.00 -14.00   0.50    0.05    --  -47.77  56.00-103.00   94
 20  \w    -53.00 -21.00   0.50    0.12    --  -91.75  56.00-103.00   64
 21  \w   -119.00 -34.00   0.50    0.05    --  -47.77 -56.00 114.00  170
 22  \w   -160.00-116.00   0.50    0.12    --  -91.75 -56.00 114.00   88
 23  \w   -111.00 -73.00   0.50    0.05    --  -47.77-125.00  60.00   76
 24  \w    -26.00  15.00   0.50    0.05    --   47.77 -19.00  30.00   82
 25  \w    -23.00   3.00   0.50    0.05    --   47.77 -56.00 114.00   52
 26  \w    -21.00  26.00   0.50    0.05    --   47.77 -19.00 120.00   94
 27  \w     28.00  53.00   0.50    0.05    --   47.77 -56.00 114.00   50
 28  \w     56.00  82.00   0.50    0.12    --  113.25-136.00  44.35   52
 29  \w     95.00 120.00   0.50    0.12    --  113.25-136.00  44.35   50
 30  \w     51.00 111.00   0.50    0.12    --  113.25-125.00  60.00  120
 31  \w     81.00 110.00   0.50    0.12    --  113.25-125.00  90.00   58
 32  \w     45.00 110.00   0.50    0.12    --  113.25-125.00   0.00  130
 33  \w     42.00  67.00   0.50    0.12    --  113.25-125.00 -30.00   50
 34  \w     84.00 110.00   0.50    0.12    --  113.25-125.00 -30.00   52
 35  \w     86.00 111.00   0.50    0.12    --  113.25-125.00 -90.00   50
 36  \w     52.00 107.00   0.50    0.12    --  113.25-125.00-150.00  110
 37  \w     51.00 109.00   0.50    0.12    --  113.25-125.00-180.00  116
 38  \w     62.00  88.00   0.50    0.05    --   47.77-125.00-180.00   52
 39  \w     79.00 105.00   0.50    0.12    --  113.25 -95.00-180.00   52
 40  \w     45.00  93.00   0.50    0.12    --  113.25 -95.00-150.00   96
 41  \w     35.00  94.00   0.50    0.05    --   47.77-125.00 -30.00  118
 42  \w     45.00 107.00   0.50    0.12    --  113.25-104.00 110.54  124
 43  \w     63.00  89.00   0.50    0.12    --  113.25-108.00  -0.57   52
 44  \w     64.00  94.00   0.50    0.12    --  113.25 -95.00 -90.00   60
 45  \w     43.00  90.00   0.50    0.12    --  113.25 -77.00-150.00   94
 46  \w     43.00  68.00   0.50    0.12    --  113.25 -61.00-150.00   50
 47  \w     42.00  91.00   0.50    0.12    --  113.25 -77.00 -90.00   98
 48  \w     43.00  68.00   0.50    0.12    --  113.25 -61.00 -90.00   50
 49  \w     50.00  85.00   0.50    0.12    --  113.25 -77.00  60.00   70
 50  \w     42.00  67.00   0.50    0.12    --  113.25 -61.00  90.00   50
;
_diffrn_measurement_device 'four-circle diffractometer'
_diffrn_measurement_device_type 'XtaLAB Synergy, Dualflex, HyPix'
_diffrn_measurement_method '\w scans'
_diffrn_orient_matrix_type 'CrysAlisPro convention (1999,Acta A55,543-557)'
_diffrn_orient_matrix_UB_11 -0.0856027000
_diffrn_orient_matrix_UB_12 0.0723405000
_diffrn_orient_matrix_UB_13 -0.0804163000
_diffrn_orient_matrix_UB_21 0.0636886000
_diffrn_orient_matrix_UB_22 0.1567916000
_diffrn_orient_matrix_UB_23 -0.0071239000
_diffrn_orient_matrix_UB_31 0.1488294000
_diffrn_orient_matrix_UB_32 -0.0137772000
_diffrn_orient_matrix_UB_33 -0.0888688000
_diffrn_radiation_monochromator mirror
_diffrn_radiation_probe x-ray
_diffrn_radiation_type CuK\a
_diffrn_radiation_wavelength 1.54184
_diffrn_reflns_av_R_equivalents 0.0635
_diffrn_reflns_av_unetI/netI 0.0534
_diffrn_reflns_Laue_measured_fraction_full 0.996
_diffrn_reflns_Laue_measured_fraction_max 0.972
_diffrn_reflns_limit_h_max 11
_diffrn_reflns_limit_h_min -11
_diffrn_reflns_limit_k_max 11
_diffrn_reflns_limit_k_min -11
_diffrn_reflns_limit_l_max 17
_diffrn_reflns_limit_l_min -17
_diffrn_reflns_number 13693
_diffrn_reflns_point_group_measured_fraction_full 0.996
_diffrn_reflns_point_group_measured_fraction_max 0.972
_diffrn_reflns_theta_full 67.684
_diffrn_reflns_theta_max 80.012
_diffrn_reflns_theta_min 3.444
_diffrn_source 'micro-focus sealed X-ray tube'
_diffrn_source_type 'PhotonJet (Cu) X-ray Source'
_exptl_absorpt_coefficient_mu 19.916
_exptl_absorpt_correction_T_max 0.04478
_exptl_absorpt_correction_T_min 0.00174
_exptl_absorpt_correction_type sphere
_exptl_absorpt_process_details
;
CrysAlisPro 1.171.41.92a (Rigaku Oxford Diffraction, 2020)
Spherical absorption correction
using equivalent radius and absorption coefficient.
Empirical absorption correction using spherical harmonics,
implemented in SCALE3 ABSPACK scaling algorithm.
;
_exptl_crystal_colour 'dark red'
_exptl_crystal_colour_modifier dark
_exptl_crystal_colour_primary red
_exptl_crystal_density_diffrn 2.650
_exptl_crystal_description sphere
_exptl_crystal_F_000 802
_exptl_crystal_size_max 0.09
_exptl_crystal_size_mid 0.04
_exptl_crystal_size_min 0.01
_exptl_crystal_size_rad 0.400
_refine_diff_density_max 2.567
_refine_diff_density_min -0.935
_refine_diff_density_rms 0.442
_refine_ls_extinction_method none
_refine_ls_goodness_of_fit_ref 1.128
_refine_ls_hydrogen_treatment constr
_refine_ls_matrix_type full
_refine_ls_number_parameters 323
_refine_ls_number_reflns 4450
_refine_ls_number_restraints 0
_refine_ls_restrained_S_all 1.128
_refine_ls_R_factor_all 0.0844
_refine_ls_R_factor_gt 0.0829
_refine_ls_shift/su_max 0.000
_refine_ls_shift/su_mean 0.000
_refine_ls_structure_factor_coef Fsqd
_refine_ls_weighting_details 'w=1/[\s^2^(Fo^2^)+(0.1494P)^2^+2.2142P] where P=(Fo^2^+2Fc^2^)/3'
_refine_ls_weighting_scheme calc
_refine_ls_wR_factor_gt 0.2175
_refine_ls_wR_factor_ref 0.2197
_reflns_Friedel_coverage 0.000
_reflns_number_gt 4224
_reflns_number_total 4450
_reflns_threshold_expression 'I > 2\s(I)'
_cod_data_source_file d4ra03563a2.cif
_cod_data_source_block 2H
_cod_database_code 7248858
_shelx_shelxl_version_number 2018/3
_chemical_oxdiff_formula 'Mo8 C26 N6 O27'
_shelx_space_group_comment
;
The symmetry employed for this shelxl refinement is uniquely defined
by the following loop, which should always be used as a source of
symmetry information in preference to the above space-group names.
They are only intended as comments.
;
_shelx_estimated_absorpt_t_max 0.826
_shelx_estimated_absorpt_t_min 0.267
_diffrn_oxdiff_digest_frames
;
0132248c46386eb3029e463f7ef6a1115204102a42a
;
_reflns_odcompleteness_completeness 99.42
_reflns_odcompleteness_iscentric 1
_reflns_odcompleteness_theta 74.33
_olex2_refinement_description
;
1. Others
 Fixed Uiso: H3(0.075) H5(0.065) H7(0.062) H10(0.066) H6(0.063) H3A(0.065)
 H12(0.073) H11(0.08) H13(0.066) H14A(0.091) H14B(0.091) H14C(0.091)
 Fixed X: O10(0.5) H3(1.036632) H5(0.517096) H7(0.731182) H10(0.949)
 H6(0.623672) H3A(0.664051) H12(1.218237) H11(1.174006) H13(1.127788)
 H14A(0.461543) H14B(0.342845) H14C(0.325488)
 Fixed Y: O10(0.5) H3(-0.083818) H5(0.726253) H7(0.418916) H10(0.123049)
 H6(0.528792) H3A(1.008752) H12(0.144765) H11(-0.081321) H13(0.365828)
 H14A(0.949789) H14B(1.065909) H14C(0.892077)
 Fixed Z: O10(1) H3(0.800341) H5(0.309421) H7(0.540894) H10(0.709134)
 H6(0.403621) H3A(0.444643) H12(0.942127) H11(0.911541) H13(0.853857)
 H14A(0.208531) H14B(0.254524) H14C(0.318187)
;
_olex2_submission_special_instructions 'No special instructions were received'
_oxdiff_exptl_absorpt_empirical_details
;
Empirical correction (ABSPACK) includes:
- Absorption correction using spherical harmonics
- Frame scaling
;
_oxdiff_exptl_absorpt_empirical_full_max 2.279
_oxdiff_exptl_absorpt_empirical_full_min 0.353

loop_
_space_group_symop_operation_xyz
'x, y, z'
'-x, -y, -z'

loop_
_atom_site_label
_atom_site_type_symbol
_atom_site_fract_x
_atom_site_fract_y
_atom_site_fract_z
_atom_site_U_iso_or_equiv
_atom_site_adp_type
_atom_site_occupancy
_atom_site_site_symmetry_order
_atom_site_calc_flag
_atom_site_refinement_flags_posn
_atom_site_refinement_flags_adp
_atom_site_refinement_flags_occupancy
_atom_site_disorder_assembly
_atom_site_disorder_group
Mo2 Mo 0.48225(8) 0.58200(8) 0.83005(5) 0.0495(2) Uani 1 1 d . . . . .
Mo4 Mo 0.23671(8) 0.40790(8) 1.06068(5) 0.0496(2) Uani 1 1 d . . . . .
Mo3 Mo 0.41842(8) 0.72976(8) 1.02779(5) 0.0507(2) Uani 1 1 d . . . . .
Mo1 Mo 0.94395(8) 0.72174(8) 0.62576(5) 0.0516(2) Uani 1 1 d . . . . .
O10 O 0.500000 0.500000 1.000000 0.0494(17) Uani 1 2 d S T P . .
O12 O 0.2195(7) 0.6105(7) 1.0691(5) 0.0512(13) Uani 1 1 d . . . . .
O14 O 0.4509(7) 0.6337(7) 1.1535(5) 0.0510(12) Uani 1 1 d . . . . .
O7 O 0.4084(7) 0.7429(7) 0.8818(5) 0.0528(13) Uani 1 1 d . . . . .
O8 O 0.2756(7) 0.4740(7) 0.9162(5) 0.0532(13) Uani 1 1 d . . . . .
O6 O 0.6999(7) 0.6300(7) 0.8067(5) 0.0522(13) Uani 1 1 d . . . . .
O2 O 1.0157(8) 0.5359(7) 0.7124(5) 0.0545(13) Uani 1 1 d . . . . .
O9 O 0.4628(8) 0.6215(8) 0.7097(5) 0.0577(14) Uani 1 1 d . . . . .
O15 O 0.6425(7) 0.7670(7) 0.9587(5) 0.0530(13) Uani 1 1 d . . . . .
O3 O 1.1093(9) 0.7627(8) 0.5190(6) 0.0640(16) Uani 1 1 d . . . . .
O13 O 0.3503(8) 0.8992(8) 1.0395(6) 0.0621(15) Uani 1 1 d . . . . .
O5 O 0.5075(8) 1.0044(8) 0.3246(5) 0.0597(14) Uani 1 1 d . . . . .
O4 O 0.9574(8) 0.8397(7) 0.6987(5) 0.0564(13) Uani 1 1 d . . . . .
O11 O 0.0489(8) 0.3352(7) 1.1021(5) 0.0550(13) Uani 1 1 d . . . . .
O1 O 0.7828(8) 0.8136(8) 0.5655(5) 0.0584(14) Uani 1 1 d . . . . .
N2 N 0.8741(9) 0.3817(9) 0.6622(6) 0.0532(15) Uani 1 1 d . . . . .
N1 N 0.8388(9) 0.5209(9) 0.6077(6) 0.0530(15) Uani 1 1 d . . . . .
N3 N 1.0552(11) 0.0032(10) 0.8099(7) 0.0624(18) Uani 1 1 d . . . . .
H3 H 1.036632 -0.083818 0.800341 0.075 Uiso 1 1 calc R . . . .
C8 C 0.9678(10) 0.4014(10) 0.7128(7) 0.0499(17) Uani 1 1 d . . . . .
C9 C 1.0251(10) 0.2667(10) 0.7731(7) 0.0531(18) Uani 1 1 d . . . . .
C5 C 0.5666(11) 0.7415(11) 0.3575(7) 0.0540(18) Uani 1 1 d . . . . .
H5 H 0.517096 0.726253 0.309421 0.065 Uiso 1 1 calc R . . . .
C7 C 0.7580(10) 0.5148(10) 0.5455(7) 0.0514(17) Uani 1 1 d . . . . .
H7 H 0.731182 0.418916 0.540894 0.062 Uiso 1 1 calc R . . . .
C10 C 1.0024(11) 0.1293(11) 0.7574(7) 0.0548(18) Uani 1 1 d . . . . .
H10 H 0.949000 0.123049 0.709134 0.066 Uiso 1 1 calc R . . . .
C4 C 0.5757(10) 0.8844(11) 0.3735(7) 0.0536(18) Uani 1 1 d . . . . .
C1 C 0.7072(10) 0.6453(10) 0.4835(7) 0.0521(17) Uani 1 1 d . . . . .
C6 C 0.6307(10) 0.6260(10) 0.4129(7) 0.0523(17) Uani 1 1 d . . . . .
H6 H 0.623672 0.528792 0.403621 0.063 Uiso 1 1 calc R . . . .
C3 C 0.6534(11) 0.9099(10) 0.4388(7) 0.0539(18) Uani 1 1 d . . . . .
H3A H 0.664051 1.008752 0.444643 0.065 Uiso 1 1 calc R . . . .
C12 C 1.1627(11) 0.1416(13) 0.8944(7) 0.061(2) Uani 1 1 d . . . . .
H12 H 1.218237 0.144765 0.942127 0.073 Uiso 1 1 calc R . . . .
C2 C 0.7170(10) 0.7904(10) 0.4966(6) 0.0484(16) Uani 1 1 d . . . . .
C11 C 1.1358(13) 0.0083(13) 0.8767(8) 0.067(2) Uani 1 1 d . . . . .
H11 H 1.174006 -0.081321 0.911541 0.080 Uiso 1 1 calc R . . . .
C13 C 1.1084(11) 0.2725(11) 0.8424(7) 0.0548(18) Uani 1 1 d . . . . .
H13 H 1.127788 0.365828 0.853857 0.066 Uiso 1 1 calc R . . . .
C14 C 0.4010(12) 0.9758(12) 0.2724(8) 0.061(2) Uani 1 1 d . . . . .
H14A H 0.461543 0.949789 0.208531 0.091 Uiso 1 1 calc GR . . . .
H14B H 0.342845 1.065909 0.254524 0.091 Uiso 1 1 calc GR . . . .
H14C H 0.325488 0.892077 0.318187 0.091 Uiso 1 1 calc GR . . . .

loop_
_atom_site_aniso_label
_atom_site_aniso_U_11
_atom_site_aniso_U_22
_atom_site_aniso_U_33
_atom_site_aniso_U_23
_atom_site_aniso_U_13
_atom_site_aniso_U_12
Mo2 0.0521(4) 0.0515(4) 0.0472(4) -0.0157(3) -0.0167(3) 0.0025(3)
Mo4 0.0503(4) 0.0513(4) 0.0491(4) -0.0166(3) -0.0156(3) 0.0014(3)
Mo3 0.0547(4) 0.0474(4) 0.0534(4) -0.0181(3) -0.0179(3) 0.0051(3)
Mo1 0.0573(4) 0.0482(4) 0.0533(4) -0.0183(3) -0.0192(3) 0.0038(3)
O10 0.052(4) 0.052(4) 0.048(4) -0.016(3) -0.018(3) 0.000(3)
O12 0.055(3) 0.051(3) 0.051(3) -0.021(2) -0.016(2) 0.007(2)
O14 0.055(3) 0.052(3) 0.050(3) -0.020(2) -0.017(2) 0.006(2)
O7 0.058(3) 0.054(3) 0.049(3) -0.017(2) -0.019(2) 0.007(2)
O8 0.053(3) 0.057(3) 0.054(3) -0.020(3) -0.018(3) 0.004(2)
O6 0.051(3) 0.055(3) 0.052(3) -0.017(3) -0.015(2) 0.002(2)
O2 0.058(3) 0.053(3) 0.059(3) -0.020(3) -0.022(3) 0.004(2)
O9 0.059(3) 0.064(4) 0.051(3) -0.016(3) -0.018(3) 0.004(3)
O15 0.057(3) 0.048(3) 0.056(3) -0.019(3) -0.016(3) 0.002(2)
O3 0.073(4) 0.056(4) 0.058(4) -0.015(3) -0.013(3) 0.005(3)
O13 0.065(4) 0.058(4) 0.068(4) -0.025(3) -0.021(3) 0.007(3)
O5 0.069(4) 0.054(3) 0.059(3) -0.014(3) -0.026(3) 0.009(3)
O4 0.064(3) 0.050(3) 0.058(3) -0.019(3) -0.019(3) -0.002(3)
O11 0.058(3) 0.054(3) 0.053(3) -0.017(3) -0.015(3) 0.000(3)
O1 0.071(4) 0.055(3) 0.060(3) -0.021(3) -0.032(3) 0.013(3)
N2 0.056(4) 0.051(4) 0.053(4) -0.019(3) -0.014(3) 0.007(3)
N1 0.061(4) 0.052(4) 0.049(4) -0.019(3) -0.017(3) 0.006(3)
N3 0.070(5) 0.057(4) 0.062(4) -0.019(4) -0.019(4) 0.009(4)
C8 0.053(4) 0.048(4) 0.047(4) -0.016(3) -0.011(3) -0.001(3)
C9 0.044(4) 0.056(5) 0.057(5) -0.014(4) -0.014(3) -0.001(3)
C5 0.058(4) 0.056(5) 0.049(4) -0.013(4) -0.019(3) 0.006(3)
C7 0.055(4) 0.048(4) 0.053(4) -0.019(3) -0.016(3) 0.004(3)
C10 0.057(4) 0.054(4) 0.056(5) -0.018(4) -0.020(4) 0.006(3)
C4 0.054(4) 0.056(5) 0.045(4) -0.010(3) -0.009(3) 0.004(3)
C1 0.052(4) 0.055(4) 0.053(4) -0.017(4) -0.019(3) 0.001(3)
C6 0.053(4) 0.056(4) 0.049(4) -0.019(3) -0.014(3) 0.001(3)
C3 0.058(4) 0.048(4) 0.057(5) -0.016(4) -0.017(4) 0.006(3)
C12 0.053(4) 0.086(7) 0.046(4) -0.022(4) -0.016(4) 0.005(4)
C2 0.054(4) 0.048(4) 0.044(4) -0.016(3) -0.014(3) 0.004(3)
C11 0.069(6) 0.066(6) 0.058(5) -0.013(4) -0.014(4) 0.018(5)
C13 0.053(4) 0.058(5) 0.054(5) -0.020(4) -0.015(4) 0.006(3)
C14 0.062(5) 0.058(5) 0.064(5) -0.011(4) -0.027(4) 0.005(4)

loop_
_atom_type_symbol
_atom_type_description
_atom_type_scat_dispersion_real
_atom_type_scat_dispersion_imag
_atom_type_scat_source
C C 0.0181 0.0091 'International Tables Vol C Tables 4.2.6.8 and 6.1.1.4'
H H 0.0000 0.0000 'International Tables Vol C Tables 4.2.6.8 and 6.1.1.4'
Mo Mo -0.0483 2.7339 'International Tables Vol C Tables 4.2.6.8 and 6.1.1.4'
N N 0.0311 0.0180 'International Tables Vol C Tables 4.2.6.8 and 6.1.1.4'
O O 0.0492 0.0322 'International Tables Vol C Tables 4.2.6.8 and 6.1.1.4'

loop_
_geom_angle_atom_site_label_1
_geom_angle_atom_site_label_2
_geom_angle_atom_site_label_3
_geom_angle
_geom_angle_site_symmetry_1
_geom_angle_site_symmetry_3
_geom_angle_publ_flag
O14 Mo2 O10 75.00(17) 2_667 . ?
O7 Mo2 O10 78.14(19) . . ?
O7 Mo2 O14 152.6(3) . 2_667 ?
O7 Mo2 O8 87.5(3) . . ?
O7 Mo2 O6 94.9(3) . . ?
O8 Mo2 O10 74.82(18) . . ?
O8 Mo2 O14 80.5(3) . 2_667 ?
O6 Mo2 O10 78.56(19) . . ?
O6 Mo2 O14 84.9(3) . 2_667 ?
O6 Mo2 O8 152.2(3) . . ?
O9 Mo2 O10 173.8(2) . . ?
O9 Mo2 O14 99.8(3) . 2_667 ?
O9 Mo2 O7 106.7(3) . . ?
O9 Mo2 O8 101.1(3) . . ?
O9 Mo2 O6 104.7(3) . . ?
O12 Mo4 O10 76.98(19) . . ?
O12 Mo4 O6 84.4(3) . 2_667 ?
O12 Mo4 O15 152.6(3) . 2_667 ?
O8 Mo4 O10 77.29(19) . . ?
O8 Mo4 O12 90.5(3) . . ?
O8 Mo4 O6 153.8(3) . 2_667 ?
O8 Mo4 O15 88.7(3) . 2_667 ?
O6 Mo4 O10 76.51(17) 2_667 . ?
O15 Mo4 O10 76.08(19) 2_667 . ?
O15 Mo4 O6 84.3(3) 2_667 2_667 ?
O11 Mo4 O10 177.5(2) . . ?
O11 Mo4 O12 105.4(3) . . ?
O11 Mo4 O8 101.8(3) . . ?
O11 Mo4 O6 104.4(3) . 2_667 ?
O11 Mo4 O15 101.6(3) . 2_667 ?
O12 Mo3 O10 76.34(18) . . ?
O12 Mo3 O7 82.0(3) . . ?
O14 Mo3 O10 79.20(19) . . ?
O14 Mo3 O12 90.5(3) . . ?
O14 Mo3 O7 154.4(3) . . ?
O14 Mo3 O15 91.8(3) . . ?
O7 Mo3 O10 75.23(18) . . ?
O15 Mo3 O10 76.75(18) . . ?
O15 Mo3 O12 152.0(3) . . ?
O15 Mo3 O7 83.9(3) . . ?
O13 Mo3 O10 174.7(3) . . ?
O13 Mo3 O12 101.2(3) . . ?
O13 Mo3 O14 105.7(3) . . ?
O13 Mo3 O7 99.8(3) . . ?
O13 Mo3 O15 105.0(3) . . ?
O2 Mo1 N1 71.5(3) . . ?
O3 Mo1 O2 99.0(3) . . ?
O3 Mo1 O4 106.3(3) . . ?
O3 Mo1 O1 101.1(3) . . ?
O3 Mo1 N1 101.4(3) . . ?
O4 Mo1 O2 96.9(3) . . ?
O4 Mo1 O1 101.2(3) . . ?
O4 Mo1 N1 151.3(3) . . ?
O1 Mo1 O2 147.9(3) . . ?
O1 Mo1 N1 80.0(3) . . ?
Mo2 O10 Mo2 180.0 . 2_667 ?
Mo4 O10 Mo2 89.74(2) . . ?
Mo4 O10 Mo2 89.74(2) 2_667 2_667 ?
Mo4 O10 Mo2 90.26(2) . 2_667 ?
Mo4 O10 Mo2 90.26(2) 2_667 . ?
Mo4 O10 Mo4 180.0 . 2_667 ?
Mo3 O10 Mo2 90.16(2) . . ?
Mo3 O10 Mo2 89.84(2) 2_667 . ?
Mo3 O10 Mo2 90.16(2) 2_667 2_667 ?
Mo3 O10 Mo2 89.84(2) . 2_667 ?
Mo3 O10 Mo4 89.94(2) 2_667 . ?
Mo3 O10 Mo4 89.94(2) . 2_667 ?
Mo3 O10 Mo4 90.06(2) . . ?
Mo3 O10 Mo4 90.06(2) 2_667 2_667 ?
Mo3 O10 Mo3 180.0 2_667 . ?
Mo4 O12 Mo3 116.6(3) . . ?
Mo3 O14 Mo2 115.9(3) . 2_667 ?
Mo2 O7 Mo3 116.2(3) . . ?
Mo4 O8 Mo2 117.7(3) . . ?
Mo2 O6 Mo4 114.4(3) . 2_667 ?
C8 O2 Mo1 119.1(6) . . ?
Mo3 O15 Mo4 116.3(3) . 2_667 ?
C4 O5 C14 117.8(8) . . ?
C2 O1 Mo1 136.0(6) . . ?
C8 N2 N1 109.0(7) . . ?
N2 N1 Mo1 117.0(5) . . ?
C7 N1 Mo1 128.4(6) . . ?
C7 N1 N2 114.4(7) . . ?
C10 N3 H3 119.3 . . ?
C11 N3 H3 119.3 . . ?
C11 N3 C10 121.3(9) . . ?
O2 C8 C9 118.8(8) . . ?
N2 C8 O2 123.4(8) . . ?
N2 C8 C9 117.8(8) . . ?
C10 C9 C8 118.9(8) . . ?
C10 C9 C13 118.1(9) . . ?
C13 C9 C8 123.0(8) . . ?
C4 C5 H5 121.0 . . ?
C6 C5 H5 121.0 . . ?
C6 C5 C4 118.0(9) . . ?
N1 C7 H7 118.3 . . ?
N1 C7 C1 123.3(8) . . ?
C1 C7 H7 118.3 . . ?
N3 C10 C9 120.8(9) . . ?
N3 C10 H10 119.6 . . ?
C9 C10 H10 119.6 . . ?
O5 C4 C5 121.5(8) . . ?
O5 C4 C3 116.7(8) . . ?
C3 C4 C5 121.7(9) . . ?
C6 C1 C7 118.4(8) . . ?
C6 C1 C2 118.3(8) . . ?
C2 C1 C7 123.0(8) . . ?
C5 C6 C1 122.4(9) . . ?
C5 C6 H6 118.8 . . ?
C1 C6 H6 118.8 . . ?
C4 C3 H3A 120.1 . . ?
C4 C3 C2 119.9(9) . . ?
C2 C3 H3A 120.1 . . ?
C11 C12 H12 120.2 . . ?
C11 C12 C13 119.7(9) . . ?
C13 C12 H12 120.2 . . ?
O1 C2 C1 120.7(8) . . ?
O1 C2 C3 119.7(8) . . ?
C3 C2 C1 119.5(8) . . ?
N3 C11 C12 120.2(10) . . ?
N3 C11 H11 119.9 . . ?
C12 C11 H11 119.9 . . ?
C9 C13 H13 120.1 . . ?
C12 C13 C9 119.9(9) . . ?
C12 C13 H13 120.1 . . ?
O5 C14 H14A 109.5 . . ?
O5 C14 H14B 109.5 . . ?
O5 C14 H14C 109.5 . . ?
H14A C14 H14B 109.5 . . ?
H14A C14 H14C 109.5 . . ?
H14B C14 H14C 109.5 . . ?

loop_
_geom_bond_atom_site_label_1
_geom_bond_atom_site_label_2
_geom_bond_distance
_geom_bond_site_symmetry_2
_geom_bond_publ_flag
Mo2 O10 2.3487(7) . ?
Mo2 O14 2.036(6) 2_667 ?
Mo2 O7 1.844(6) . ?
Mo2 O8 1.978(6) . ?
Mo2 O6 1.899(6) . ?
Mo2 O9 1.687(7) . ?
Mo4 O10 2.3244(7) . ?
Mo4 O12 1.908(6) . ?
Mo4 O8 1.874(6) . ?
Mo4 O6 2.041(6) 2_667 ?
Mo4 O15 1.945(6) 2_667 ?
Mo4 O11 1.680(6) . ?
Mo3 O10 2.3174(7) . ?
Mo3 O12 1.952(6) . ?
Mo3 O14 1.850(6) . ?
Mo3 O7 2.046(6) . ?
Mo3 O15 1.917(6) . ?
Mo3 O13 1.693(7) . ?
Mo1 O2 2.026(7) . ?
Mo1 O3 1.706(7) . ?
Mo1 O4 1.715(6) . ?
Mo1 O1 1.934(6) . ?
Mo1 N1 2.212(8) . ?
O2 C8 1.326(11) . ?
O5 C4 1.365(11) . ?
O5 C14 1.428(12) . ?
O1 C2 1.335(11) . ?
N2 N1 1.389(11) . ?
N2 C8 1.290(12) . ?
N1 C7 1.299(12) . ?
N3 H3 0.8800 . ?
N3 C10 1.353(13) . ?
N3 C11 1.351(15) . ?
C8 C9 1.475(13) . ?
C9 C10 1.379(13) . ?
C9 C13 1.401(13) . ?
C5 H5 0.9500 . ?
C5 C4 1.409(13) . ?
C5 C6 1.358(13) . ?
C7 H7 0.9500 . ?
C7 C1 1.431(13) . ?
C10 H10 0.9500 . ?
C4 C3 1.371(14) . ?
C1 C6 1.409(12) . ?
C1 C2 1.413(12) . ?
C6 H6 0.9500 . ?
C3 H3A 0.9500 . ?
C3 C2 1.396(13) . ?
C12 H12 0.9500 . ?
C12 C11 1.364(17) . ?
C12 C13 1.388(14) . ?
C11 H11 0.9500 . ?
C13 H13 0.9500 . ?
C14 H14A 0.9800 . ?
C14 H14B 0.9800 . ?
C14 H14C 0.9800 . ?

loop_
_geom_torsion_atom_site_label_1
_geom_torsion_atom_site_label_2
_geom_torsion_atom_site_label_3
_geom_torsion_atom_site_label_4
_geom_torsion
_geom_torsion_site_symmetry_1
_geom_torsion_site_symmetry_2
_geom_torsion_site_symmetry_3
_geom_torsion_site_symmetry_4
_geom_torsion_publ_flag
Mo1 O2 C8 N2 -1.6(11) . . . . ?
Mo1 O2 C8 C9 177.9(6) . . . . ?
Mo1 O1 C2 C1 28.2(13) . . . . ?
Mo1 O1 C2 C3 -153.4(7) . . . . ?
Mo1 N1 C7 C1 -7.3(13) . . . . ?
O10 Mo2 O7 Mo3 4.7(3) . . . . ?
O10 Mo2 O6 Mo4 -4.9(2) . . . 2_667 ?
O10 Mo4 O8 Mo2 -6.0(3) . . . . ?
O10 Mo3 O14 Mo2 -2.3(2) . . . 2_667 ?
O12 Mo4 O8 Mo2 70.5(4) . . . . ?
O12 Mo3 O14 Mo2 73.7(3) . . . 2_667 ?
O14 Mo2 O7 Mo3 16.1(8) 2_667 . . . ?
O14 Mo2 O6 Mo4 -80.6(3) 2_667 . . 2_667 ?
O7 Mo2 O6 Mo4 71.9(4) . . . 2_667 ?
O7 Mo3 O14 Mo2 1.3(8) . . . 2_667 ?
O8 Mo2 O7 Mo3 79.7(3) . . . . ?
O8 Mo2 O6 Mo4 -22.1(7) . . . 2_667 ?
O6 Mo2 O7 Mo3 -72.5(4) . . . . ?
O6 Mo4 O8 Mo2 -7.8(8) 2_667 . . . ?
O2 C8 C9 C10 -167.2(8) . . . . ?
O2 C8 C9 C13 9.8(13) . . . . ?
O9 Mo2 O7 Mo3 -179.4(3) . . . . ?
O9 Mo2 O6 Mo4 -179.4(3) . . . 2_667 ?
O15 Mo4 O8 Mo2 -82.1(4) 2_667 . . . ?
O15 Mo3 O14 Mo2 -78.4(3) . . . 2_667 ?
O13 Mo3 O14 Mo2 175.5(3) . . . 2_667 ?
O5 C4 C3 C2 175.8(8) . . . . ?
O11 Mo4 O8 Mo2 176.3(3) . . . . ?
N2 N1 C7 C1 179.0(8) . . . . ?
N2 C8 C9 C10 12.3(12) . . . . ?
N2 C8 C9 C13 -170.7(8) . . . . ?
N1 N2 C8 O2 1.7(11) . . . . ?
N1 N2 C8 C9 -177.7(7) . . . . ?
N1 C7 C1 C6 175.2(8) . . . . ?
N1 C7 C1 C2 -10.8(14) . . . . ?
C8 N2 N1 Mo1 -1.1(8) . . . . ?
C8 N2 N1 C7 173.4(8) . . . . ?
C8 C9 C10 N3 179.0(8) . . . . ?
C8 C9 C13 C12 -178.2(8) . . . . ?
C5 C4 C3 C2 -4.3(14) . . . . ?
C7 C1 C6 C5 174.2(8) . . . . ?
C7 C1 C2 O1 3.4(13) . . . . ?
C7 C1 C2 C3 -174.9(8) . . . . ?
C10 N3 C11 C12 1.5(15) . . . . ?
C10 C9 C13 C12 -1.2(13) . . . . ?
C4 C5 C6 C1 -1.1(13) . . . . ?
C4 C3 C2 O1 -175.3(8) . . . . ?
C4 C3 C2 C1 3.0(13) . . . . ?
C6 C5 C4 O5 -176.9(8) . . . . ?
C6 C5 C4 C3 3.3(13) . . . . ?
C6 C1 C2 O1 177.4(8) . . . . ?
C6 C1 C2 C3 -0.9(13) . . . . ?
C2 C1 C6 C5 0.0(13) . . . . ?
C11 N3 C10 C9 -2.1(14) . . . . ?
C11 C12 C13 C9 0.7(14) . . . . ?
C13 C9 C10 N3 1.9(13) . . . . ?
C13 C12 C11 N3 -0.8(15) . . . . ?
C14 O5 C4 C5 11.8(12) . . . . ?
C14 O5 C4 C3 -168.3(8) . . . . ?
